data_2235892
loop_
_publ_author_name
'Grosu, Ioana-Georgeta'
'Borodi, Gheorghe'
'Pop, Mihaela Maria'

_publ_section_title
;
 <i>N</i>-Butyl-4-butylimino-2-methylpentan-2-aminium
 (<i>E</i>)-quercetinate
;
_journal_coeditor_code KJ2204
_journal_issue 8
_journal_name_full 'Acta Crystallographica Section E'
_journal_page_first o2450
_journal_paper_doi 10.1107/S1600536812031170
_journal_volume 68
_journal_year 2012
_chemical_formula_iupac 'C14 H31 N2 +, C15 H9 O7 -'
_chemical_formula_moiety 'C14 H31 N2 +, C15 H9 O7 -'
_chemical_formula_sum 'C29 H40 N2 O7'
_chemical_formula_weight 528.63
_chemical_name_common
;
<i>N</i>-Butyl-4-butylimino-2-methylpentan-2-aminium (<i>E</i>)-quercetinate
;
_chemical_name_systematic
;
<i>N</i>-Butyl-4-butylimino-2-methylpentan-2-aminium
2-(3,4-dihydroxyphenyl)-3,5-dihydroxy-4-oxo-4<i>H</i>-1-benzopyran-7-olate
;
_space_group_crystal_system monoclinic
_space_group_IT_number 14
_space_group_name_Hall '-P 2yn'
_space_group_name_H-M_alt 'P 1 21/n 1'
_symmetry_space_group_name_Hall '-P 2yn'
_symmetry_space_group_name_H-M 'P 1 21/n 1'
_atom_sites_solution_hydrogens geom
_atom_sites_solution_primary direct
_atom_sites_solution_secondary difmap
_cell_angle_alpha 90.00
_cell_angle_beta 104.438(6)
_cell_angle_gamma 90.00
_cell_formula_units_Z 4
_cell_length_a 11.4017(7)
_cell_length_b 13.1730(5)
_cell_length_c 19.1961(9)
_cell_measurement_reflns_used 9486
_cell_measurement_temperature 293(2)
_cell_measurement_theta_max 28.9267
_cell_measurement_theta_min 3.0866
_cell_volume 2792.1(3)
_computing_cell_refinement
;
CrysAlis PRO (Oxford Diffraction, 2010)
;
_computing_data_collection
;
CrysAlis PRO (Oxford Diffraction, 2010)
;
_computing_data_reduction
;
CrysAlis PRO (Oxford Diffraction, 2010)
;
_computing_molecular_graphics
;
Mercury (Macrae <i>et al.</i>, 2006)
;
_computing_publication_material
;
OLEX2 (Dolomanov <i>et al.</i>, 2009)
;
_computing_structure_refinement
;
SHELXL97 (Sheldrick, 2008)
;
_computing_structure_solution 'SHELXS97 (Sheldrick, 2008)'
_diffrn_ambient_temperature 293(2)
_diffrn_detector_area_resol_mean 16.4335
_diffrn_measured_fraction_theta_full 0.998
_diffrn_measured_fraction_theta_max 0.887
_diffrn_measurement_device_type 'SuperNova, Dual, Cu at zero, Eos'
_diffrn_measurement_method '\w scans'
_diffrn_radiation_monochromator mirror
_diffrn_radiation_type 'Mo K\a'
_diffrn_radiation_wavelength 0.7107
_diffrn_reflns_av_R_equivalents 0.0295
_diffrn_reflns_limit_h_max 15
_diffrn_reflns_limit_h_min -14
_diffrn_reflns_limit_k_max 17
_diffrn_reflns_limit_k_min -16
_diffrn_reflns_limit_l_max 26
_diffrn_reflns_limit_l_min -24
_diffrn_reflns_number 25155
_diffrn_reflns_theta_full 25.00
_diffrn_reflns_theta_max 28.99
_diffrn_reflns_theta_min 3.09
_exptl_absorpt_coefficient_mu 0.090
_exptl_absorpt_correction_T_max 1.00000
_exptl_absorpt_correction_T_min 0.64668
_exptl_absorpt_correction_type multi-scan
_exptl_absorpt_process_details
;
(CrysAlis PRO; Oxford Diffraction, 2010).
;
_exptl_crystal_colour yellow
_exptl_crystal_density_diffrn 1.258
_exptl_crystal_density_method 'not measured'
_exptl_crystal_description prism
_exptl_crystal_F_000 1136
_exptl_crystal_size_max 0.3
_exptl_crystal_size_mid 0.2
_exptl_crystal_size_min 0.1
_refine_diff_density_max 0.411
_refine_diff_density_min -0.382
_refine_ls_extinction_method none
_refine_ls_goodness_of_fit_ref 1.566
_refine_ls_hydrogen_treatment constr
_refine_ls_matrix_type full
_refine_ls_number_parameters 352
_refine_ls_number_reflns 6574
_refine_ls_number_restraints 0
_refine_ls_restrained_S_all 1.566
_refine_ls_R_factor_all 0.0843
_refine_ls_R_factor_gt 0.0646
_refine_ls_shift/su_max 0.000
_refine_ls_shift/su_mean 0.000
_refine_ls_structure_factor_coef Fsqd
_refine_ls_weighting_details 'calc w=1/[\s^2^(Fo^2^)+(0.1000P)^2^+0.0000P] where P=(Fo^2^+2Fc^2^)/3'
_refine_ls_weighting_scheme calc
_refine_ls_wR_factor_gt 0.2178
_refine_ls_wR_factor_ref 0.2328
_reflns_number_gt 4881
_reflns_number_total 6574
_reflns_threshold_expression I>2\s(I)
_cod_data_source_file kj2204.cif
_cod_data_source_block I
_cod_original_cell_volume 2792.1(2)
_cod_database_code 2235892
_cod_database_fobs_code 2235892

loop_
_space_group_symop_id
_space_group_symop_operation_xyz
1 'x, y, z'
2 '-x+1/2, y+1/2, -z+1/2'
3 '-x, -y, -z'
4 'x-1/2, -y-1/2, z-1/2'

loop_
_atom_site_type_symbol
_atom_site_label
_atom_site_fract_x
_atom_site_fract_y
_atom_site_fract_z
_atom_site_U_iso_or_equiv
_atom_site_adp_type
_atom_site_calc_flag
_atom_site_refinement_flags
_atom_site_occupancy
_atom_site_symmetry_multiplicity
O O3A 0.72169(12) 0.32311(9) 0.12724(7) 0.0363(3) Uani d . 1 1
O O6A 0.46443(12) 0.32713(10) 0.28345(7) 0.0406(3) Uani d . 1 1
C C12A 0.59541(17) 0.32353(14) 0.20600(9) 0.0348(4) Uani d . 1 1
H H12A 0.5636 0.2617 0.1867 0.042 Uiso calc R 1 1
O O4A 0.94607(14) 0.49703(10) 0.09262(8) 0.0487(4) Uani d . 1 1
H H4A 0.9538 0.5572 0.1038 0.073 Uiso calc R 1 1
C C7A 0.80878(16) 0.36415(13) 0.09754(9) 0.0331(4) Uani d . 1 1
C C5A 0.83343(17) 0.29650(12) 0.04206(9) 0.0325(4) Uani d . 1 1
O O5A 0.87994(14) 0.59111(10) 0.20140(8) 0.0507(4) Uani d . 1 1
O O2A 0.96400(16) 0.30683(10) -0.11267(8) 0.0557(5) Uani d . 1 1
H H2A 0.9692 0.2635 -0.1424 0.084 Uiso calc R 1 1
C C10A 0.73580(17) 0.46380(13) 0.20802(9) 0.0351(4) Uani d . 1 1
O O7A 0.73998(17) 0.59868(12) 0.29219(9) 0.0643(5) Uani d . 1 1
H H7A 0.7868 0.6201 0.2694 0.097 Uiso calc R 1 1
C C11A 0.68442(16) 0.37099(13) 0.18113(9) 0.0321(4) Uani d . 1 1
C C9A 0.82744(17) 0.50911(13) 0.17907(10) 0.0365(4) Uani d . 1 1
C C14A 0.60419(19) 0.46257(15) 0.28970(10) 0.0423(5) Uani d . 1 1
H H14A 0.5774 0.4929 0.3267 0.051 Uiso calc R 1 1
C C8A 0.85987(17) 0.45473(13) 0.12110(10) 0.0348(4) Uani d . 1 1
C C6A 0.89019(16) 0.33040(13) -0.01056(9) 0.0332(4) Uani d . 1 1
H H6A 0.9152 0.3977 -0.0100 0.040 Uiso calc R 1 1
C C13A 0.55355(17) 0.36998(14) 0.26088(9) 0.0352(4) Uani d . 1 1
C C1A 0.90966(17) 0.26601(13) -0.06322(9) 0.0347(4) Uani d . 1 1
C C2A 0.87269(19) 0.16429(14) -0.06480(10) 0.0407(5) Uani d . 1 1
C C4A 0.79879(19) 0.19478(14) 0.04075(11) 0.0411(5) Uani d . 1 1
H H4AA 0.7619 0.1701 0.0754 0.049 Uiso calc R 1 1
C C15A 0.69287(19) 0.50915(15) 0.26400(10) 0.0421(5) Uani d . 1 1
C C3A 0.8190(2) 0.13110(14) -0.01161(11) 0.0454(5) Uani d . 1 1
H H3A 0.7960 0.0634 -0.0114 0.054 Uiso calc R 1 1
N N2B 0.27813(17) 0.27896(12) 0.16548(11) 0.0500(5) Uani d . 1 1
H H2BA 0.3331 0.2946 0.2065 0.060 Uiso calc R 1 1
H H2BB 0.3193 0.2632 0.1326 0.060 Uiso calc R 1 1
N N1B 0.39679(19) 0.13238(17) 0.10738(12) 0.0644(6) Uani d . 1 1
C C8B 0.2110(2) 0.18603(17) 0.17890(15) 0.0600(6) Uani d . 1 1
C C12B 0.2816(3) 0.46167(19) 0.13476(16) 0.0687(7) Uani d . 1 1
H H12B 0.2315 0.5220 0.1301 0.082 Uiso calc R 1 1
H H12C 0.3435 0.4675 0.1796 0.082 Uiso calc R 1 1
C C7B 0.3047(2) 0.10201(17) 0.20315(14) 0.0590(6) Uani d . 1 1
H H7BA 0.3593 0.1235 0.2480 0.071 Uiso calc R 1 1
H H7BB 0.2624 0.0423 0.2137 0.071 Uiso calc R 1 1
C C5B 0.3785(2) 0.07113(18) 0.15472(14) 0.0602(6) Uani d . 1 1
C C3B 0.4607(3) 0.1825(3) -0.00001(18) 0.0922(10) Uani d . 1 1
H H3BA 0.5218 0.1684 -0.0260 0.111 Uiso calc R 1 1
H H3BB 0.4758 0.2498 0.0207 0.111 Uiso calc R 1 1
C C9B 0.1187(2) 0.1555(2) 0.11018(18) 0.0795(9) Uani d . 1 1
H H9BA 0.0567 0.2065 0.0981 0.119 Uiso calc R 1 1
H H9BB 0.0829 0.0917 0.1174 0.119 Uiso calc R 1 1
H H9BC 0.1583 0.1492 0.0717 0.119 Uiso calc R 1 1
C C13B 0.3421(3) 0.4609(3) 0.0749(2) 0.0939(10) Uani d . 1 1
H H13A 0.2810 0.4594 0.0295 0.113 Uiso calc R 1 1
H H13B 0.3906 0.3998 0.0779 0.113 Uiso calc R 1 1
C C6B 0.4337(3) -0.0340(2) 0.16675(19) 0.0844(9) Uani d . 1 1
H H6BA 0.3785 -0.0825 0.1389 0.127 Uiso calc R 1 1
H H6BB 0.4492 -0.0512 0.2168 0.127 Uiso calc R 1 1
H H6BC 0.5083 -0.0351 0.1522 0.127 Uiso calc R 1 1
C C11B 0.2045(3) 0.37186(18) 0.14017(18) 0.0738(8) Uani d . 1 1
H H11A 0.1504 0.3585 0.0934 0.089 Uiso calc R 1 1
H H11B 0.1551 0.3872 0.1733 0.089 Uiso calc R 1 1
C C10B 0.1493(3) 0.2091(2) 0.2401(2) 0.0884(10) Uani d . 1 1
H H10A 0.2089 0.2323 0.2817 0.133 Uiso calc R 1 1
H H10B 0.1115 0.1486 0.2519 0.133 Uiso calc R 1 1
H H10C 0.0891 0.2609 0.2247 0.133 Uiso calc R 1 1
C C4B 0.4711(3) 0.1058(3) 0.05941(18) 0.0874(9) Uani d . 1 1
H H4BA 0.4468 0.0396 0.0385 0.105 Uiso calc R 1 1
H H4BB 0.5549 0.1012 0.0866 0.105 Uiso calc R 1 1
C C14B 0.4228(4) 0.5531(3) 0.0763(3) 0.1369(19) Uani d . 1 1
H H14B 0.3809 0.6130 0.0854 0.205 Uiso calc R 1 1
H H14C 0.4425 0.5596 0.0307 0.205 Uiso calc R 1 1
H H14D 0.4958 0.5450 0.1136 0.205 Uiso calc R 1 1
C C1B 0.3270(6) 0.2454(5) -0.1144(3) 0.175(3) Uani d . 1 1
H H1BA 0.3371 0.3149 -0.0990 0.263 Uiso calc R 1 1
H H1BB 0.2487 0.2368 -0.1469 0.263 Uiso calc R 1 1
H H1BC 0.3887 0.2276 -0.1383 0.263 Uiso calc R 1 1
C C2B 0.3368(4) 0.1799(4) -0.0518(3) 0.1251(14) Uani d . 1 1
H H2BC 0.3185 0.1106 -0.0682 0.150 Uiso calc R 1 1
H H2BD 0.2769 0.2007 -0.0266 0.150 Uiso calc R 1 1
O O1A 0.88657(18) 0.09668(11) -0.11484(9) 0.0658(5) Uani d . 1 1
H H1A 0.9087 0.1263 -0.1469 0.099 Uiso calc R 1 1

loop_
_atom_site_aniso_label
_atom_site_aniso_U_11
_atom_site_aniso_U_22
_atom_site_aniso_U_33
_atom_site_aniso_U_12
_atom_site_aniso_U_13
_atom_site_aniso_U_23
O3A 0.0456(8) 0.0369(7) 0.0352(7) -0.0082(5) 0.0265(6) -0.0079(5)
O6A 0.0461(8) 0.0475(7) 0.0370(7) -0.0029(6) 0.0267(6) 0.0032(5)
C12A 0.0403(11) 0.0365(9) 0.0325(9) -0.0025(7) 0.0181(8) -0.0008(7)
O4A 0.0599(10) 0.0430(8) 0.0573(9) -0.0183(6) 0.0415(8) -0.0152(6)
C7A 0.0378(10) 0.0378(9) 0.0294(8) -0.0020(7) 0.0192(7) -0.0010(7)
C5A 0.0363(10) 0.0352(9) 0.0305(8) -0.0023(7) 0.0171(7) -0.0029(7)
O5A 0.0632(10) 0.0441(8) 0.0543(9) -0.0195(7) 0.0325(7) -0.0165(6)
O2A 0.0947(12) 0.0401(7) 0.0511(9) -0.0205(7) 0.0534(9) -0.0132(6)
C10A 0.0397(11) 0.0392(9) 0.0309(9) -0.0024(7) 0.0172(7) -0.0040(7)
O7A 0.0866(13) 0.0574(9) 0.0655(10) -0.0290(8) 0.0499(9) -0.0337(8)
C11A 0.0389(10) 0.0346(9) 0.0272(8) 0.0015(7) 0.0163(7) -0.0011(6)
C9A 0.0418(11) 0.0376(9) 0.0339(9) -0.0057(7) 0.0167(8) -0.0051(7)
C14A 0.0524(13) 0.0477(10) 0.0352(9) -0.0020(9) 0.0265(9) -0.0090(8)
C8A 0.0381(10) 0.0372(9) 0.0350(9) -0.0030(7) 0.0204(8) -0.0028(7)
C6A 0.0420(11) 0.0308(8) 0.0319(9) -0.0040(7) 0.0184(7) -0.0021(7)
C13A 0.0403(11) 0.0421(9) 0.0286(8) 0.0024(8) 0.0186(7) 0.0049(7)
C1A 0.0433(11) 0.0345(8) 0.0329(9) -0.0043(7) 0.0220(8) -0.0007(7)
C2A 0.0545(13) 0.0367(9) 0.0389(10) -0.0092(8) 0.0265(9) -0.0097(7)
C4A 0.0515(12) 0.0404(9) 0.0404(10) -0.0108(8) 0.0283(9) -0.0051(8)
C15A 0.0517(13) 0.0438(10) 0.0369(9) -0.0076(8) 0.0223(9) -0.0103(8)
C3A 0.0644(14) 0.0340(9) 0.0480(11) -0.0142(8) 0.0335(10) -0.0080(8)
N2B 0.0492(11) 0.0421(9) 0.0576(11) 0.0029(7) 0.0115(8) 0.0013(8)
N1B 0.0646(14) 0.0664(13) 0.0640(13) 0.0019(10) 0.0192(11) -0.0097(11)
C8B 0.0535(15) 0.0461(12) 0.0791(17) -0.0036(10) 0.0140(12) 0.0046(11)
C12B 0.0732(18) 0.0513(13) 0.0774(18) 0.0080(12) 0.0106(14) 0.0126(12)
C7B 0.0611(16) 0.0458(12) 0.0670(15) -0.0023(10) 0.0103(12) 0.0027(10)
C5B 0.0614(16) 0.0512(13) 0.0614(15) -0.0032(10) 0.0031(12) -0.0038(11)
C3B 0.088(2) 0.121(3) 0.0681(19) 0.0099(19) 0.0205(17) -0.0051(18)
C9B 0.0555(17) 0.0577(14) 0.111(2) -0.0062(12) -0.0055(15) -0.0007(15)
C13B 0.103(2) 0.093(2) 0.089(2) 0.0237(19) 0.0301(19) 0.0281(18)
C6B 0.093(2) 0.0599(16) 0.093(2) 0.0146(15) 0.0105(17) -0.0055(15)
C11B 0.0647(17) 0.0482(13) 0.104(2) 0.0104(11) 0.0132(15) 0.0108(13)
C10B 0.093(2) 0.0713(18) 0.118(3) 0.0025(16) 0.059(2) 0.0081(18)
C4B 0.093(2) 0.097(2) 0.0758(19) 0.0072(18) 0.0288(17) -0.0140(17)
C14B 0.108(3) 0.126(3) 0.183(5) -0.001(2) 0.046(3) 0.079(3)
C1B 0.190(6) 0.140(4) 0.143(5) -0.015(4) -0.059(4) 0.032(4)
C2B 0.123(3) 0.143(4) 0.101(3) -0.001(3) 0.014(3) 0.024(3)
O1A 0.1151(15) 0.0414(8) 0.0631(10) -0.0239(8) 0.0637(11) -0.0208(7)

loop_
_atom_type_symbol
_atom_type_description
_atom_type_scat_dispersion_real
_atom_type_scat_dispersion_imag
_atom_type_scat_source
C C 0.0033 0.0016 'International Tables Vol C Tables 4.2.6.8 and 6.1.1.4'
H H 0.0000 0.0000 'International Tables Vol C Tables 4.2.6.8 and 6.1.1.4'
N N 0.0061 0.0033 'International Tables Vol C Tables 4.2.6.8 and 6.1.1.4'
O O 0.0106 0.0060 'International Tables Vol C Tables 4.2.6.8 and 6.1.1.4'

loop_
_geom_angle_atom_site_label_1
_geom_angle_atom_site_label_2
_geom_angle_atom_site_label_3
_geom_angle
C11A O3A C7A 121.74(13)
C11A C12A H12A 120.6
C11A C12A C13A 118.81(16)
C13A C12A H12A 120.6
C8A O4A H4A 109.5
O3A C7A C5A 110.56(14)
C8A C7A O3A 120.22(15)
C8A C7A C5A 129.22(15)
C6A C5A C7A 122.38(15)
C4A C5A C7A 119.43(15)
C4A C5A C6A 118.19(15)
C1A O2A H2A 109.5
C11A C10A C9A 120.06(15)
C11A C10A C15A 117.13(16)
C15A C10A C9A 122.81(16)
C15A O7A H7A 109.5
O3A C11A C12A 116.66(15)
O3A C11A C10A 120.16(15)
C12A C11A C10A 123.18(15)
O5A C9A C10A 123.90(16)
O5A C9A C8A 119.76(16)
C10A C9A C8A 116.34(15)
C13A C14A H14A 119.5
C15A C14A H14A 119.5
C15A C14A C13A 120.90(16)
O4A C8A C9A 117.12(15)
C7A C8A O4A 121.41(15)
C7A C8A C9A 121.44(16)
C5A C6A H6A 119.3
C1A C6A C5A 121.33(15)
C1A C6A H6A 119.3
O6A C13A C12A 119.50(17)
O6A C13A C14A 120.98(15)
C12A C13A C14A 119.50(16)
O2A C1A C6A 116.80(15)
O2A C1A C2A 123.14(15)
C6A C1A C2A 120.06(15)
C3A C2A C1A 118.10(16)
O1A C2A C1A 123.96(16)
O1A C2A C3A 117.94(16)
C5A C4A H4AA 119.9
C3A C4A C5A 120.12(16)
C3A C4A H4AA 119.9
O7A C15A C10A 119.52(17)
O7A C15A C14A 120.01(16)
C14A C15A C10A 120.47(17)
C2A C3A H3A 118.9
C4A C3A C2A 122.19(17)
C4A C3A H3A 118.9
H2BA N2B H2BB 107.3
C8B N2B H2BA 108.0
C8B N2B H2BB 108.0
C11B N2B H2BA 108.0
C11B N2B H2BB 108.0
C11B N2B C8B 117.04(19)
C5B N1B C4B 122.0(2)
N2B C8B C7B 107.19(19)
N2B C8B C9B 109.8(2)
N2B C8B C10B 108.6(2)
C7B C8B C10B 109.1(2)
C9B C8B C7B 110.7(2)
C9B C8B C10B 111.3(2)
H12B C12B H12C 107.3
C13B C12B H12B 108.2
C13B C12B H12C 108.2
C13B C12B C11B 116.4(3)
C11B C12B H12B 108.2
C11B C12B H12C 108.2
C8B C7B H7BA 107.7
C8B C7B H7BB 107.7
H7BA C7B H7BB 107.1
C5B C7B C8B 118.6(2)
C5B C7B H7BA 107.7
C5B C7B H7BB 107.7
N1B C5B C7B 120.2(2)
N1B C5B C6B 123.6(3)
C7B C5B C6B 116.2(2)
H3BA C3B H3BB 108.0
C4B C3B H3BA 109.3
C4B C3B H3BB 109.3
C4B C3B C2B 111.5(3)
C2B C3B H3BA 109.3
C2B C3B H3BB 109.3
C8B C9B H9BA 109.5
C8B C9B H9BB 109.5
C8B C9B H9BC 109.5
H9BA C9B H9BB 109.5
H9BA C9B H9BC 109.5
H9BB C9B H9BC 109.5
C12B C13B H13A 109.2
C12B C13B H13B 109.2
C12B C13B C14B 112.2(4)
H13A C13B H13B 107.9
C14B C13B H13A 109.2
C14B C13B H13B 109.2
C5B C6B H6BA 109.5
C5B C6B H6BB 109.5
C5B C6B H6BC 109.5
H6BA C6B H6BB 109.5
H6BA C6B H6BC 109.5
H6BB C6B H6BC 109.5
N2B C11B H11A 109.2
N2B C11B H11B 109.2
C12B C11B N2B 112.2(2)
C12B C11B H11A 109.2
C12B C11B H11B 109.2
H11A C11B H11B 107.9
C8B C10B H10A 109.5
C8B C10B H10B 109.5
C8B C10B H10C 109.5
H10A C10B H10B 109.5
H10A C10B H10C 109.5
H10B C10B H10C 109.5
N1B C4B C3B 111.9(3)
N1B C4B H4BA 109.2
N1B C4B H4BB 109.2
C3B C4B H4BA 109.2
C3B C4B H4BB 109.2
H4BA C4B H4BB 107.9
C13B C14B H14B 109.5
C13B C14B H14C 109.5
C13B C14B H14D 109.5
H14B C14B H14C 109.5
H14B C14B H14D 109.5
H14C C14B H14D 109.5
H1BA C1B H1BB 109.5
H1BA C1B H1BC 109.5
H1BB C1B H1BC 109.5
C2B C1B H1BA 109.5
C2B C1B H1BB 109.5
C2B C1B H1BC 109.5
C3B C2B H2BC 108.9
C3B C2B H2BD 108.9
C1B C2B C3B 113.3(4)
C1B C2B H2BC 108.9
C1B C2B H2BD 108.9
H2BC C2B H2BD 107.7
C2A O1A H1A 109.5

loop_
_geom_bond_atom_site_label_1
_geom_bond_atom_site_label_2
_geom_bond_distance
O3A C7A 1.373(2)
O3A C11A 1.3667(19)
O6A C13A 1.326(2)
C12A H12A 0.9300
C12A C11A 1.375(2)
C12A C13A 1.401(2)
O4A H4A 0.8200
O4A C8A 1.358(2)
C7A C5A 1.468(2)
C7A C8A 1.355(2)
C5A C6A 1.402(2)
C5A C4A 1.395(2)
O5A C9A 1.257(2)
O2A H2A 0.8200
O2A C1A 1.366(2)
C10A C11A 1.398(2)
C10A C9A 1.430(2)
C10A C15A 1.419(2)
O7A H7A 0.8200
O7A C15A 1.352(2)
C9A C8A 1.447(2)
C14A H14A 0.9300
C14A C13A 1.403(3)
C14A C15A 1.375(3)
C6A H6A 0.9300
C6A C1A 1.379(2)
C1A C2A 1.403(2)
C2A C3A 1.385(2)
C2A O1A 1.348(2)
C4A H4AA 0.9300
C4A C3A 1.372(3)
C3A H3A 0.9300
N2B H2BA 0.9000
N2B H2BB 0.9000
N2B C8B 1.500(3)
N2B C11B 1.495(3)
N1B C5B 1.271(3)
N1B C4B 1.441(4)
C8B C7B 1.528(3)
C8B C9B 1.522(4)
C8B C10B 1.542(4)
C12B H12B 0.9700
C12B H12C 0.9700
C12B C13B 1.481(4)
C12B C11B 1.493(4)
C7B H7BA 0.9700
C7B H7BB 0.9700
C7B C5B 1.458(4)
C5B C6B 1.515(4)
C3B H3BA 0.9700
C3B H3BB 0.9700
C3B C4B 1.506(5)
C3B C2B 1.512(6)
C9B H9BA 0.9600
C9B H9BB 0.9600
C9B H9BC 0.9600
C13B H13A 0.9700
C13B H13B 0.9700
C13B C14B 1.520(5)
C6B H6BA 0.9600
C6B H6BB 0.9600
C6B H6BC 0.9600
C11B H11A 0.9700
C11B H11B 0.9700
C10B H10A 0.9600
C10B H10B 0.9600
C10B H10C 0.9600
C4B H4BA 0.9700
C4B H4BB 0.9700
C14B H14B 0.9600
C14B H14C 0.9600
C14B H14D 0.9600
C1B H1BA 0.9600
C1B H1BB 0.9600
C1B H1BC 0.9600
C1B C2B 1.460(7)
C2B H2BC 0.9700
C2B H2BD 0.9700
O1A H1A 0.8200

loop_
_geom_hbond_atom_site_label_D
_geom_hbond_atom_site_label_H
_geom_hbond_atom_site_label_A
_geom_hbond_site_symmetry_D
_geom_hbond_site_symmetry_H
_geom_hbond_site_symmetry_A
_geom_hbond_distance_DH
_geom_hbond_distance_HA
_geom_hbond_distance_DA
_geom_hbond_angle_DHA
_geom_hbond_publ_flag
N2B H2BA O6A 1_555 1_555 1_555 0.9 1.87 2.765(2) 171 yes
N2B H2BB N1B 1_555 1_555 1_555 0.9 2.05 2.749(3) 134 yes
O7A H7A O5A 1_555 1_555 1_555 0.82 1.92 2.642(2) 147 yes
O1A H1A O6A 1_555 1_555 4_665 0.82 1.73 2.544(2) 172 yes
O2A H2A O6A 1_555 1_555 4_665 0.82 1.85 2.6637(19) 173 yes
O4A H4A O2A 1_555 1_555 3_765 0.82 2.01 2.771(2) 154 yes
